data_4350652
loop_
_publ_author_name
'Huang, Xiao-feng'
'Ma, Jing-xin'
'Liu, Wei-sheng'

_publ_section_title
;
 Lanthanide metalloligand strategy toward d-f heterometallic metal-organic
 frameworks: magnetism and symmetric-dependent luminescent properties.
;
_journal_issue 12
_journal_name_full 'Inorganic chemistry'
_journal_page_first 5922
_journal_page_last 5930
_journal_paper_doi 10.1021/ic403080n
_journal_volume 53
_journal_year 2014
_chemical_formula_sum 'C24 H39 Cd3 Dy2 O42'
_chemical_formula_weight 1661.78
_space_group_IT_number 228
_space_group_name_Hall '-F 4ud 2vw 3'
_space_group_name_H-M_alt 'F d -3 c :2'
_symmetry_cell_setting cubic
_symmetry_space_group_name_H-M 'F d -3 c :2'
_atom_sites_solution_hydrogens geom
_atom_sites_solution_primary direct
_atom_sites_solution_secondary difmap
_audit_creation_method SHELXL-97
_cell_angle_alpha 90.00
_cell_angle_beta 90.00
_cell_angle_gamma 90.00
_cell_formula_units_Z 16
_cell_length_a 26.2522(13)
_cell_length_b 26.2522(13)
_cell_length_c 26.2522(13)
_cell_measurement_temperature 293(2)
_cell_volume 18092.4(16)
_computing_structure_refinement 'SHELXL-97 (Sheldrick, 1997)'
_computing_structure_solution 'SHELXS-97 (Sheldrick, 1990)'
_diffrn_ambient_temperature 293(2)
_diffrn_measured_fraction_theta_full 1.000
_diffrn_measured_fraction_theta_max 1.000
_diffrn_measurement_device_type 'Bruker APEX-II CCD'
_diffrn_measurement_method '\f and \w scans'
_diffrn_radiation_monochromator graphite
_diffrn_radiation_source 'fine-focus sealed tube'
_diffrn_radiation_type MoK\a
_diffrn_radiation_wavelength 0.71073
_diffrn_reflns_av_R_equivalents 0.0514
_diffrn_reflns_av_sigmaI/netI 0.0142
_diffrn_reflns_limit_h_max 34
_diffrn_reflns_limit_h_min -34
_diffrn_reflns_limit_k_max 34
_diffrn_reflns_limit_k_min -31
_diffrn_reflns_limit_l_max 34
_diffrn_reflns_limit_l_min -25
_diffrn_reflns_number 23002
_diffrn_reflns_theta_full 28.22
_diffrn_reflns_theta_max 28.22
_diffrn_reflns_theta_min 2.19
_exptl_absorpt_coefficient_mu 4.776
_exptl_absorpt_correction_T_max 0.218
_exptl_absorpt_correction_T_min 0.212
_exptl_absorpt_correction_type multi-scan
_exptl_absorpt_process_details SADABS
_exptl_crystal_colour colorless
_exptl_crystal_density_diffrn 2.440
_exptl_crystal_density_method 'not measured'
_exptl_crystal_description block
_exptl_crystal_F_000 12720
_exptl_crystal_size_max 0.35
_exptl_crystal_size_mid 0.34
_exptl_crystal_size_min 0.33
_refine_diff_density_max 4.308
_refine_diff_density_min -2.524
_refine_diff_density_rms 0.271
_refine_ls_extinction_method none
_refine_ls_goodness_of_fit_ref 1.018
_refine_ls_hydrogen_treatment mixed
_refine_ls_matrix_type full
_refine_ls_number_parameters 62
_refine_ls_number_reflns 944
_refine_ls_number_restraints 14
_refine_ls_restrained_S_all 1.016
_refine_ls_R_factor_all 0.1111
_refine_ls_R_factor_gt 0.0675
_refine_ls_shift/su_max 0.000
_refine_ls_shift/su_mean 0.000
_refine_ls_structure_factor_coef Fsqd
_refine_ls_weighting_details 'calc w=1/[\s^2^(Fo^2^)+(0.1100P)^2^+1344.0645P] where P=(Fo^2^+2Fc^2^)/3'
_refine_ls_weighting_scheme calc
_refine_ls_wR_factor_gt 0.1952
_refine_ls_wR_factor_ref 0.2555
_reflns_number_gt 508
_reflns_number_total 944
_reflns_threshold_expression >2sigma(I)
_cod_data_source_file ic403080n_si_002.cif
_cod_data_source_block 3a
_cod_depositor_comments
;
The following automatic conversions were performed:

data item '_symmetry_cell_setting' value 'Cubic' was changed to
'cubic' in accordance with the
/home/saulius/struct/COD-crude-data/automatic-downloads/DataCite-retrospective/ACS/depositions/lib/dictionaries/cif_core.dic
dictionary named 'cif_core.dic' version 2.4.2 last updated on
2011-04-26.

Automatic conversion script
Id: cif_fix_values 6909 2019-04-08 15:41:33Z antanas 
;
_cod_original_sg_symbol_H-M Fd-3c
_cod_database_code 4350652

loop_
_symmetry_equiv_pos_as_xyz
'x, y, z'
'-y, x+1/4, z+3/4'
'-x+3/4, -y+1/4, z+1/2'
'y+3/4, -x, z+1/4'
'x, -y+1/4, -z+1/4'
'y+3/4, x+1/4, -z'
'-x+3/4, y, -z+3/4'
'-y, -x, -z+1/2'
'z, x, y'
'-x, z+1/4, y+3/4'
'-z+3/4, -x+1/4, y+1/2'
'x+3/4, -z, y+1/4'
'z, -x+1/4, -y+1/4'
'x+3/4, z+1/4, -y'
'-z+3/4, x, -y+3/4'
'-x, -z, -y+1/2'
'y, z, x'
'-z+1/2, -y, -x'
'-z, y+3/4, x+1/4'
'z+1/4, y+3/4, -x'
'z+3/4, -y, x+1/4'
'y, -z+3/4, -x+3/4'
'-y+1/4, -z+1/4, x'
'-y+1/4, z+1/2, -x+3/4'
'x, y+1/2, z+1/2'
'-y, x+3/4, z+5/4'
'-x+3/4, -y+3/4, z+1'
'y+3/4, -x+1/2, z+3/4'
'x, -y+3/4, -z+3/4'
'y+3/4, x+3/4, -z+1/2'
'-x+3/4, y+1/2, -z+5/4'
'-y, -x+1/2, -z+1'
'z, x+1/2, y+1/2'
'-x, z+3/4, y+5/4'
'-z+3/4, -x+3/4, y+1'
'x+3/4, -z+1/2, y+3/4'
'z, -x+3/4, -y+3/4'
'x+3/4, z+3/4, -y+1/2'
'-z+3/4, x+1/2, -y+5/4'
'-x, -z+1/2, -y+1'
'y, z+1/2, x+1/2'
'-z+1/2, -y+1/2, -x+1/2'
'-z, y+5/4, x+3/4'
'z+1/4, y+5/4, -x+1/2'
'z+3/4, -y+1/2, x+3/4'
'y, -z+5/4, -x+5/4'
'-y+1/4, -z+3/4, x+1/2'
'-y+1/4, z+1, -x+5/4'
'x+1/2, y, z+1/2'
'-y+1/2, x+1/4, z+5/4'
'-x+5/4, -y+1/4, z+1'
'y+5/4, -x, z+3/4'
'x+1/2, -y+1/4, -z+3/4'
'y+5/4, x+1/4, -z+1/2'
'-x+5/4, y, -z+5/4'
'-y+1/2, -x, -z+1'
'z+1/2, x, y+1/2'
'-x+1/2, z+1/4, y+5/4'
'-z+5/4, -x+1/4, y+1'
'x+5/4, -z, y+3/4'
'z+1/2, -x+1/4, -y+3/4'
'x+5/4, z+1/4, -y+1/2'
'-z+5/4, x, -y+5/4'
'-x+1/2, -z, -y+1'
'y+1/2, z, x+1/2'
'-z+1, -y, -x+1/2'
'-z+1/2, y+3/4, x+3/4'
'z+3/4, y+3/4, -x+1/2'
'z+5/4, -y, x+3/4'
'y+1/2, -z+3/4, -x+5/4'
'-y+3/4, -z+1/4, x+1/2'
'-y+3/4, z+1/2, -x+5/4'
'x+1/2, y+1/2, z'
'-y+1/2, x+3/4, z+3/4'
'-x+5/4, -y+3/4, z+1/2'
'y+5/4, -x+1/2, z+1/4'
'x+1/2, -y+3/4, -z+1/4'
'y+5/4, x+3/4, -z'
'-x+5/4, y+1/2, -z+3/4'
'-y+1/2, -x+1/2, -z+1/2'
'z+1/2, x+1/2, y'
'-x+1/2, z+3/4, y+3/4'
'-z+5/4, -x+3/4, y+1/2'
'x+5/4, -z+1/2, y+1/4'
'z+1/2, -x+3/4, -y+1/4'
'x+5/4, z+3/4, -y'
'-z+5/4, x+1/2, -y+3/4'
'-x+1/2, -z+1/2, -y+1/2'
'y+1/2, z+1/2, x'
'-z+1, -y+1/2, -x'
'-z+1/2, y+5/4, x+1/4'
'z+3/4, y+5/4, -x'
'z+5/4, -y+1/2, x+1/4'
'y+1/2, -z+5/4, -x+3/4'
'-y+3/4, -z+3/4, x'
'-y+3/4, z+1, -x+3/4'
'-x, -y, -z'
'y, -x-1/4, -z-3/4'
'x-3/4, y-1/4, -z-1/2'
'-y-3/4, x, -z-1/4'
'-x, y-1/4, z-1/4'
'-y-3/4, -x-1/4, z'
'x-3/4, -y, z-3/4'
'y, x, z-1/2'
'-z, -x, -y'
'x, -z-1/4, -y-3/4'
'z-3/4, x-1/4, -y-1/2'
'-x-3/4, z, -y-1/4'
'-z, x-1/4, y-1/4'
'-x-3/4, -z-1/4, y'
'z-3/4, -x, y-3/4'
'x, z, y-1/2'
'-y, -z, -x'
'z-1/2, y, x'
'z, -y-3/4, -x-1/4'
'-z-1/4, -y-3/4, x'
'-z-3/4, y, -x-1/4'
'-y, z-3/4, x-3/4'
'y-1/4, z-1/4, -x'
'y-1/4, -z-1/2, x-3/4'
'-x, -y+1/2, -z+1/2'
'y, -x+1/4, -z-1/4'
'x-3/4, y+1/4, -z'
'-y-3/4, x+1/2, -z+1/4'
'-x, y+1/4, z+1/4'
'-y-3/4, -x+1/4, z+1/2'
'x-3/4, -y+1/2, z-1/4'
'y, x+1/2, z'
'-z, -x+1/2, -y+1/2'
'x, -z+1/4, -y-1/4'
'z-3/4, x+1/4, -y'
'-x-3/4, z+1/2, -y+1/4'
'-z, x+1/4, y+1/4'
'-x-3/4, -z+1/4, y+1/2'
'z-3/4, -x+1/2, y-1/4'
'x, z+1/2, y'
'-y, -z+1/2, -x+1/2'
'z-1/2, y+1/2, x+1/2'
'z, -y-1/4, -x+1/4'
'-z-1/4, -y-1/4, x+1/2'
'-z-3/4, y+1/2, -x+1/4'
'-y, z-1/4, x-1/4'
'y-1/4, z+1/4, -x+1/2'
'y-1/4, -z, x-1/4'
'-x+1/2, -y, -z+1/2'
'y+1/2, -x-1/4, -z-1/4'
'x-1/4, y-1/4, -z'
'-y-1/4, x, -z+1/4'
'-x+1/2, y-1/4, z+1/4'
'-y-1/4, -x-1/4, z+1/2'
'x-1/4, -y, z-1/4'
'y+1/2, x, z'
'-z+1/2, -x, -y+1/2'
'x+1/2, -z-1/4, -y-1/4'
'z-1/4, x-1/4, -y'
'-x-1/4, z, -y+1/4'
'-z+1/2, x-1/4, y+1/4'
'-x-1/4, -z-1/4, y+1/2'
'z-1/4, -x, y-1/4'
'x+1/2, z, y'
'-y+1/2, -z, -x+1/2'
'z, y, x+1/2'
'z+1/2, -y-3/4, -x+1/4'
'-z+1/4, -y-3/4, x+1/2'
'-z-1/4, y, -x+1/4'
'-y+1/2, z-3/4, x-1/4'
'y+1/4, z-1/4, -x+1/2'
'y+1/4, -z-1/2, x-1/4'
'-x+1/2, -y+1/2, -z'
'y+1/2, -x+1/4, -z-3/4'
'x-1/4, y+1/4, -z-1/2'
'-y-1/4, x+1/2, -z-1/4'
'-x+1/2, y+1/4, z-1/4'
'-y-1/4, -x+1/4, z'
'x-1/4, -y+1/2, z-3/4'
'y+1/2, x+1/2, z-1/2'
'-z+1/2, -x+1/2, -y'
'x+1/2, -z+1/4, -y-3/4'
'z-1/4, x+1/4, -y-1/2'
'-x-1/4, z+1/2, -y-1/4'
'-z+1/2, x+1/4, y-1/4'
'-x-1/4, -z+1/4, y'
'z-1/4, -x+1/2, y-3/4'
'x+1/2, z+1/2, y-1/2'
'-y+1/2, -z+1/2, -x'
'z, y+1/2, x'
'z+1/2, -y-1/4, -x-1/4'
'-z+1/4, -y-1/4, x'
'-z-1/4, y+1/2, -x-1/4'
'-y+1/2, z-1/4, x-3/4'
'y+1/4, z+1/4, -x'
'y+1/4, -z, x-3/4'

loop_
_atom_site_label
_atom_site_type_symbol
_atom_site_fract_x
_atom_site_fract_y
_atom_site_fract_z
_atom_site_U_iso_or_equiv
_atom_site_adp_type
_atom_site_occupancy
_atom_site_symmetry_multiplicity
_atom_site_calc_flag
_atom_site_refinement_flags
H4A H 0.014(5) 0.132(9) 0.144(7) 0.15(10) Uiso 1 1 d D
Dy1 Dy 0.0000 0.0000 0.2500 0.0389(5) Uani 1 6 d S
Cd1 Cd 0.0000 0.0000 0.5000 0.0375(6) Uani 1 6 d S
Cd2 Cd 0.1250 0.1250 0.1250 0.0859(15) Uani 1 12 d S
O1 O 0.0000 0.0658(3) 0.3158(3) 0.059(3) Uani 1 2 d S
O2 O 0.0089(3) -0.0297(4) 0.3349(3) 0.064(2) Uani 1 1 d .
O3 O 0.0143(4) -0.0214(4) 0.4174(4) 0.072(3) Uani 1 1 d .
O4 O 0.0393(9) 0.1250 0.1250 0.132(9) Uani 1 2 d SD
O5 O 0.9083(7) 0.1250 0.1250 0.25(2) Uani 1 2 d SDU
C1 C 0.0035(6) 0.0546(6) 0.3672(5) 0.074(4) Uani 1 1 d .
H1A H -0.0271 0.0659 0.3846 0.089 Uiso 1 1 calc R
H1B H 0.0324 0.0722 0.3820 0.089 Uiso 1 1 calc R
C2 C 0.0098(6) -0.0022(6) 0.3737(5) 0.063(5) Uani 1 1 d .
H5A H 0.8750 0.1250 0.1250 2(9) Uiso 1 4 d SD

loop_
_atom_site_aniso_label
_atom_site_aniso_U_11
_atom_site_aniso_U_22
_atom_site_aniso_U_33
_atom_site_aniso_U_23
_atom_site_aniso_U_13
_atom_site_aniso_U_12
Dy1 0.0389(5) 0.0389(5) 0.0389(5) -0.0155(3) -0.0155(3) 0.0155(3)
Cd1 0.0375(6) 0.0375(6) 0.0375(6) -0.0004(3) -0.0004(3) -0.0004(3)
Cd2 0.0859(15) 0.0859(15) 0.0859(15) 0.000 0.000 0.000
O1 0.075(9) 0.051(4) 0.051(4) -0.017(5) -0.016(4) 0.016(4)
O2 0.079(7) 0.062(6) 0.051(5) -0.010(4) -0.017(4) 0.016(5)
O3 0.077(6) 0.086(7) 0.054(6) -0.012(5) -0.016(5) 0.007(6)
O4 0.067(13) 0.22(3) 0.109(17) 0.024(15) 0.000 0.000
O5 0.41(6) 0.20(3) 0.15(2) 0.01(2) 0.000 0.000
C1 0.095(12) 0.070(10) 0.057(9) -0.019(7) -0.016(7) 0.015(8)
C2 0.039(7) 0.090(12) 0.061(11) -0.023(7) -0.019(5) 0.008(7)

loop_
_atom_type_symbol
_atom_type_description
_atom_type_scat_dispersion_real
_atom_type_scat_dispersion_imag
_atom_type_scat_source
C C 0.0033 0.0016 'International Tables Vol C Tables 4.2.6.8 and 6.1.1.4'
H H 0.0000 0.0000 'International Tables Vol C Tables 4.2.6.8 and 6.1.1.4'
Cd Cd -0.8075 1.2024 'International Tables Vol C Tables 4.2.6.8 and 6.1.1.4'
Dy Dy -0.1892 4.4098 'International Tables Vol C Tables 4.2.6.8 and 6.1.1.4'
O O 0.0106 0.0060 'International Tables Vol C Tables 4.2.6.8 and 6.1.1.4'

loop_
_geom_angle_atom_site_label_1
_geom_angle_atom_site_label_2
_geom_angle_atom_site_label_3
_geom_angle
_geom_angle_site_symmetry_1
_geom_angle_site_symmetry_3
O2 Dy1 O2 128.8(4) 21_455 46_544
O2 Dy1 O2 79.4(3) 21_455 8
O2 Dy1 O2 85.6(4) 46_544 8
O2 Dy1 O2 85.6(4) 21_455 .
O2 Dy1 O2 79.4(3) 46_544 .
O2 Dy1 O2 144.9(4) 8 .
O2 Dy1 O2 79.4(3) 21_455 34_544
O2 Dy1 O2 144.9(4) 46_544 34_544
O2 Dy1 O2 79.4(3) 8 34_544
O2 Dy1 O2 128.8(4) . 34_544
O2 Dy1 O2 144.9(4) 21_455 63_454
O2 Dy1 O2 79.4(3) 46_544 63_454
O2 Dy1 O2 128.8(4) 8 63_454
O2 Dy1 O2 79.4(3) . 63_454
O2 Dy1 O2 85.6(4) 34_544 63_454
O2 Dy1 O1 137.2(2) 21_455 8
O2 Dy1 O1 72.4(2) 46_544 8
O2 Dy1 O1 64.4(2) 8 8
O2 Dy1 O1 137.2(2) . 8
O2 Dy1 O1 72.4(2) 34_544 8
O2 Dy1 O1 64.4(2) 63_454 8
O2 Dy1 O1 72.4(2) 21_455 .
O2 Dy1 O1 137.2(2) 46_544 .
O2 Dy1 O1 137.2(2) 8 .
O2 Dy1 O1 64.4(2) . .
O2 Dy1 O1 64.4(2) 34_544 .
O2 Dy1 O1 72.4(2) 63_454 .
O1 Dy1 O1 120.0 8 .
O2 Dy1 O1 64.4(2) 21_455 21_455
O2 Dy1 O1 64.4(2) 46_544 21_455
O2 Dy1 O1 72.4(2) 8 21_455
O2 Dy1 O1 72.4(2) . 21_455
O2 Dy1 O1 137.2(2) 34_544 21_455
O2 Dy1 O1 137.2(2) 63_454 21_455
O1 Dy1 O1 120.0 8 21_455
O1 Dy1 O1 120.000(1) . 21_455
O3 Cd1 O3 87.9(3) 41_545 .
O3 Cd1 O3 92.1(3) 41_545 97_556
O3 Cd1 O3 180.00(15) . 97_556
O3 Cd1 O3 180.0(5) 41_545 137
O3 Cd1 O3 92.1(3) . 137
O3 Cd1 O3 87.9(3) 97_556 137
O3 Cd1 O3 92.1(3) 41_545 153
O3 Cd1 O3 92.1(3) . 153
O3 Cd1 O3 87.9(3) 97_556 153
O3 Cd1 O3 87.9(3) 137 153
O3 Cd1 O3 87.9(3) 41_545 57_455
O3 Cd1 O3 87.9(3) . 57_455
O3 Cd1 O3 92.1(3) 97_556 57_455
O3 Cd1 O3 92.1(3) 137 57_455
O3 Cd1 O3 180.000(1) 153 57_455
O4 Cd2 O4 90.0 51_454 9
O4 Cd2 O4 90.0 51_454 46_544
O4 Cd2 O4 90.0 9 46_544
O4 Cd2 O4 180.0 51_454 .
O4 Cd2 O4 90.000(1) 9 .
O4 Cd2 O4 90.0 46_544 .
O4 Cd2 O4 90.000(1) 51_454 59_454
O4 Cd2 O4 180.000(1) 9 59_454
O4 Cd2 O4 90.000(1) 46_544 59_454
O4 Cd2 O4 90.000(1) . 59_454
O4 Cd2 O4 90.0 51_454 17
O4 Cd2 O4 90.0 9 17
O4 Cd2 O4 180.0 46_544 17
O4 Cd2 O4 90.000(1) . 17
O4 Cd2 O4 90.0 59_454 17
C1 O1 C1 114.7(14) . 34_544
C1 O1 Dy1 122.6(7) . .
C1 O1 Dy1 122.6(7) 34_544 .
C2 O2 Dy1 125.3(9) . .
C2 O3 Cd1 139.0(10) . .
Cd2 O4 H4A 142(10) . .
O5 O5 H5A 0.0 156_755 .
O1 C1 C2 109.1(10) . .
O1 C1 H1A 109.9 . .
C2 C1 H1A 109.9 . .
O1 C1 H1B 109.9 . .
C2 C1 H1B 109.9 . .
H1A C1 H1B 108.3 . .
O2 C2 O3 120.8(14) . .
O2 C2 C1 118.5(12) . .
O3 C2 C1 120.7(11) . .

loop_
_geom_bond_atom_site_label_1
_geom_bond_atom_site_label_2
_geom_bond_distance
_geom_bond_site_symmetry_2
Dy1 O2 2.373(9) 21_455
Dy1 O2 2.373(9) 46_544
Dy1 O2 2.373(9) 8
Dy1 O2 2.373(9) .
Dy1 O2 2.373(9) 34_544
Dy1 O2 2.373(9) 63_454
Dy1 O1 2.442(11) 8
Dy1 O1 2.442(11) .
Dy1 O1 2.442(11) 21_455
Cd1 O3 2.272(10) 41_545
Cd1 O3 2.272(10) .
Cd1 O3 2.272(10) 97_556
Cd1 O3 2.272(10) 137
Cd1 O3 2.272(10) 153
Cd1 O3 2.272(10) 57_455
Cd2 O4 2.25(2) 51_454
Cd2 O4 2.25(2) 9
Cd2 O4 2.25(2) 46_544
Cd2 O4 2.25(2) .
Cd2 O4 2.25(2) 59_454
Cd2 O4 2.25(2) 17
O1 C1 1.386(14) .
O1 C1 1.386(14) 34_544
O2 C2 1.249(14) .
O3 C2 1.258(15) .
O4 H4A 0.84(2) .
O5 O5 1.75(4) 156_755
O5 H5A 0.87(2) .
C1 C2 1.51(2) .
C1 H1A 0.9700 .
C1 H1B 0.9700 .

loop_
_geom_torsion_atom_site_label_1
_geom_torsion_atom_site_label_2
_geom_torsion_atom_site_label_3
_geom_torsion_atom_site_label_4
_geom_torsion
_geom_torsion_site_symmetry_1
_geom_torsion_site_symmetry_4
O2 Dy1 O1 C1 -95.4(8) 21_455 .
O2 Dy1 O1 C1 33.4(8) 46_544 .
O2 Dy1 O1 C1 -146.6(8) 8 .
O2 Dy1 O1 C1 -1.8(8) . .
O2 Dy1 O1 C1 178.2(8) 34_544 .
O2 Dy1 O1 C1 84.6(8) 63_454 .
O1 Dy1 O1 C1 129.7(8) 8 .
O1 Dy1 O1 C1 -50.3(8) 21_455 .
O2 Dy1 O1 C1 84.6(8) 21_455 34_544
O2 Dy1 O1 C1 -146.6(8) 46_544 34_544
O2 Dy1 O1 C1 33.4(8) 8 34_544
O2 Dy1 O1 C1 178.2(8) . 34_544
O2 Dy1 O1 C1 -1.8(8) 34_544 34_544
O2 Dy1 O1 C1 -95.4(8) 63_454 34_544
O1 Dy1 O1 C1 -50.3(8) 8 34_544
O1 Dy1 O1 C1 129.7(8) 21_455 34_544
O2 Dy1 O2 C2 72.5(11) 21_455 .
O2 Dy1 O2 C2 -156.6(11) 46_544 .
O2 Dy1 O2 C2 137.1(12) 8 .
O2 Dy1 O2 C2 -0.1(10) 34_544 .
O2 Dy1 O2 C2 -75.6(13) 63_454 .
O1 Dy1 O2 C2 -107.5(11) 8 .
O1 Dy1 O2 C2 -0.1(10) . .
O1 Dy1 O2 C2 137.1(12) 21_455 .
O3 Cd1 O3 C2 145.2(13) 41_545 .
O3 Cd1 O3 C2 48(100) 97_556 .
O3 Cd1 O3 C2 -34.8(13) 137 .
O3 Cd1 O3 C2 -122.7(15) 153 .
O3 Cd1 O3 C2 57.3(15) 57_455 .
C1 O1 C1 C2 -177.0(15) 34_544 .
Dy1 O1 C1 C2 3.0(15) . .
Dy1 O2 C2 O3 179.6(9) . .
Dy1 O2 C2 C1 1.7(19) . .
Cd1 O3 C2 O2 -160.7(9) . .
Cd1 O3 C2 C1 17(2) . .
O1 C1 C2 O2 -3(2) . .
O1 C1 C2 O3 179.2(12) . .
